data_4002639
loop_
_publ_author_name
'Lobo, R.F.'
'Zones, S.I.'
'Medrud, R.C.'

_publ_section_title
;
 Synthesis and rietveld refinement of the small-pore zeolite SSZ-16
;
_journal_name_full 'Chemistry of Materials (1,1989-)'
_journal_page_first 2409
_journal_page_last 2411
_journal_volume 8
_journal_year 1996
_chemical_formula_sum 'Al7.2 H4.14 Na3.06 O96 Si40.8'
_chemical_name_systematic 'Na3.06 H4.14 (Al7.2 Si40.8 O96)'
_space_group_IT_number 194
_symmetry_space_group_name_Hall '-P 6c 2c'
_symmetry_space_group_name_H-M 'P 63/m m c'
_cell_angle_alpha 90
_cell_angle_beta 90
_cell_angle_gamma 120
_cell_formula_units_Z 1
_cell_length_a 13.6447
_cell_length_b 13.6447
_cell_length_c 19.72928
_cell_volume 3181.045
_citation_journal_id_ASTM CMATEX
_cod_data_source_file Lobo_CMATEX_1996_1766.cif
_cod_data_source_block H4.14Al7.2Na3.06O96Si40.8
_cod_original_formula_sum 'H4.14 Al7.2 Na3.06 O96 Si40.8'
_cod_database_code 4002639

loop_
_symmetry_equiv_pos_as_xyz
x,y,z
x-y,x,z+1/2
-y,x-y,z
-x,-y,z+1/2
-x+y,-x,z
y,-x+y,z+1/2
-y,-x,-z+1/2
x-y,-y,-z
x,x-y,-z+1/2
y,x,-z
-x+y,y,-z+1/2
-x,-x+y,-z
-x,-y,-z
-x+y,-x,-z-1/2
y,-x+y,-z
x,y,-z-1/2
x-y,x,-z
-y,x-y,-z-1/2
y,x,z-1/2
-x+y,y,z
-x,-x+y,z-1/2
-y,-x,z
x-y,-y,z-1/2
x,x-y,z

loop_
_atom_site_label
_atom_site_type_symbol
_atom_site_fract_x
_atom_site_fract_y
_atom_site_fract_z
_atom_site_occupancy
_atom_site_U_iso_or_equiv
Al2 Al+3 0.3341 0.4404 0.1727 0.15 0.0
O4 O-2 0.0193 0.3313 0.1277 1 0.0
O7 O-2 0.2378 0.4756 0.1645 1 0.0
O3 O-2 0.8723 0.1277 0.0898 1 0.0
O1 O-2 0.0972 0.1944 0.0809 1 0.0
Si1 Si+4 0.0005 0.2296 0.0768 0.85 0.0
Na1 Na+1 0.5 0.5 0.5 0.51 0.0
O5 O-2 0.328 0.4018 0.25 1 0.0
Si2 Si+4 0.3341 0.4404 0.1727 0.85 0.0
Al1 Al+3 0.0005 0.2296 0.0768 0.15 0.0
O2 O-2 0 0.2647 0 1 0.0
O6 O-2 0.4475 0.5525 0.1445 1 0.0
